data_1569451
loop_
_publ_author_name
'Dhara, Ayan'
'Dmitrienko, Anton'
'Hussein, Rahaf N.'
'Sotomayor, Ariel'
'Wilson, Benjamin H.'
'Loeb, Stephen J.'

_publ_section_title
;
 A translationally active ligand based on a [2]rotaxane molecular shuttle
 with a 2,2'-bipyridyl core.
;
_journal_issue 26
_journal_name_full 'Chemical science'
_journal_page_first 7215
_journal_page_last 7220
_journal_paper_doi 10.1039/d3sc01346d
_journal_volume 14
_journal_year 2023
_chemical_formula_moiety 'C16 H32 O8, C64 H64 N6'
_chemical_formula_sum 'C80 H96 N6 O8'
_chemical_formula_weight 1269.62
_space_group_crystal_system triclinic
_space_group_IT_number 2
_space_group_name_Hall '-P 1'
_space_group_name_H-M_alt 'P -1'
_atom_sites_solution_hydrogens geom
_audit_creation_date 2023-02-10
_audit_creation_method
;
Olex2 1.5
(compiled 2022.04.07 svn.rca3783a0 for OlexSys, GUI svn.r6498)
;
_audit_update_record
;
2023-03-13 deposited with the CCDC.	2023-06-05 downloaded from the CCDC.
;
_cell_angle_alpha 86.179(2)
_cell_angle_beta 74.935(2)
_cell_angle_gamma 80.127(2)
_cell_formula_units_Z 2
_cell_length_a 14.9954(6)
_cell_length_b 16.1533(7)
_cell_length_c 20.1627(9)
_cell_measurement_reflns_used 9786
_cell_measurement_temperature 170.0(1)
_cell_measurement_theta_max 27.97
_cell_measurement_theta_min 2.428
_cell_volume 4645.0(3)
_computing_cell_refinement 'SAINT V8.38A (?, 2016)'
_computing_data_reduction 'SAINT V8.38A (?, 2016)'
_computing_molecular_graphics 'Olex2 1.5 (Dolomanov et al., 2009)'
_computing_publication_material 'Olex2 1.5 (Dolomanov et al., 2009)'
_computing_structure_refinement 'XL  (Sheldrick, 2008)'
_computing_structure_solution 'ShelXT (Sheldrick, 2015)'
_diffrn_ambient_temperature 170.0(1)
_diffrn_measured_fraction_theta_full 0.999
_diffrn_measured_fraction_theta_max 1.000
_diffrn_measurement_device_type 'Bruker D8 Venture'
_diffrn_measurement_method '\f and \w scans'
_diffrn_radiation_type MoK\a
_diffrn_radiation_wavelength 0.71073
_diffrn_reflns_av_R_equivalents 0.0663
_diffrn_reflns_av_unetI/netI 0.0331
_diffrn_reflns_Laue_measured_fraction_full 0.999
_diffrn_reflns_Laue_measured_fraction_max 1.000
_diffrn_reflns_limit_h_max 19
_diffrn_reflns_limit_h_min -19
_diffrn_reflns_limit_k_max 21
_diffrn_reflns_limit_k_min -21
_diffrn_reflns_limit_l_max 26
_diffrn_reflns_limit_l_min -26
_diffrn_reflns_number 254110
_diffrn_reflns_point_group_measured_fraction_full 0.999
_diffrn_reflns_point_group_measured_fraction_max 1.000
_diffrn_reflns_theta_full 25.242
_diffrn_reflns_theta_max 27.877
_diffrn_reflns_theta_min 1.834
_diffrn_source_current 1.4
_diffrn_source_power 0.07
_diffrn_source_voltage 50.0
_exptl_absorpt_coefficient_mu 0.058
_exptl_absorpt_correction_T_max 0.7434
_exptl_absorpt_correction_T_min 0.7000
_exptl_absorpt_correction_type multi-scan
_exptl_absorpt_process_details
'SADABS-2016/2 (Bruker,2016/2) was used for absorption correction. wR2(int) was 0.0936 before and 0.0775 after correction. The Ratio of minimum to maximum transmission is 0.9416. The \l/2 correction factor is Not present.'
_exptl_crystal_colour yellow
_exptl_crystal_colour_primary yellow
_exptl_crystal_density_diffrn 0.908
_exptl_crystal_description block
_exptl_crystal_F_000 1364
_exptl_crystal_recrystallization_method 'Re-crystallisation from solvent: toluene - diethyl ether'
_exptl_crystal_size_max 0.263
_exptl_crystal_size_mid 0.122
_exptl_crystal_size_min 0.12
_refine_diff_density_max 0.749
_refine_diff_density_min -0.594
_refine_diff_density_rms 0.071
_refine_ls_extinction_method none
_refine_ls_goodness_of_fit_ref 1.063
_refine_ls_hydrogen_treatment constr
_refine_ls_matrix_type full
_refine_ls_number_parameters 884
_refine_ls_number_reflns 22158
_refine_ls_number_restraints 872
_refine_ls_restrained_S_all 1.057
_refine_ls_R_factor_all 0.1232
_refine_ls_R_factor_gt 0.1078
_refine_ls_shift/su_max 0.000
_refine_ls_shift/su_mean 0.000
_refine_ls_structure_factor_coef Fsqd
_refine_ls_weighting_details 'w=1/[\s^2^(Fo^2^)+(0.1215P)^2^+5.0706P] where P=(Fo^2^+2Fc^2^)/3'
_refine_ls_weighting_scheme calc
_refine_ls_wR_factor_gt 0.2715
_refine_ls_wR_factor_ref 0.2815
_reflns_Friedel_coverage 0.000
_reflns_number_gt 17534
_reflns_number_total 22158
_reflns_threshold_expression 'I > 2\s(I)'
_cod_data_source_file d3sc01346d2.cif
_cod_data_source_block ayan_2_0m
_cod_depositor_comments 'Adding full bibliography for 1569451--1569452.cif.'
_cod_database_code 1569451
_shelx_shelxl_version_number 2018/3
_shelx_space_group_comment
;
The symmetry employed for this shelxl refinement is uniquely defined
by the following loop, which should always be used as a source of
symmetry information in preference to the above space-group names.
They are only intended as comments.
;
_shelx_estimated_absorpt_t_max 0.993
_shelx_estimated_absorpt_t_min 0.985
_olex2_refinement_description
;
1. Fixed Uiso
 At 1.2 times of:
  All C(H) groups, All C(H,H) groups, All C(H,H,H,H) groups, All N(H) groups
 At 1.5 times of:
  All C(H,H,H) groups
2. Restrained distances
 C71-C72
 2.36 with sigma of 0.02
 C71B-C72B
 2.36 with sigma of 0.001
 C72B-O3B
 0.001 with sigma of 1.4
 C72-C71
 2.285 with sigma of 0.02
 C72B-O3 \\sim O3-C71
 with sigma of 0.001
 C70-C71 \\sim C70-C71B
 with sigma of 0.02
 O3-C72B \\sim O3B-C72B
 with sigma of 0.02
 C70-O3 \\sim C70-O3B
 with sigma of 0.04
 C72B-C71 \\sim C72B-C71B
 with sigma of 0.04
 C71B-C70 \\sim C70-C71
 with sigma of 0.001
 C30-C31 \\sim C30-C32B
 with sigma of 0.02
 C30-C33 \\sim C30-C31B
 with sigma of 0.02
 C30-C32 \\sim C30-C33B
 with sigma of 0.02
 O2-C70 \\sim O2B-C70
 with sigma of 0.02
 O2-C69 \\sim O2B-C69B
 with sigma of 0.02
 C68-C69 \\sim C68-C69B
 with sigma of 0.02
 O2-C68 \\sim O2B-C68
 with sigma of 0.04
 C70-C69 \\sim C70-C69B
 with sigma of 0.04
 O2B-C70 \\sim C70-O2
 with sigma of 0.001
 C69-O2 \\sim C69B-O2B
 with sigma of 0.001
 C73-C72B \\sim C73-C72
 with sigma of 0.02
 O3-C72B \\sim O3-C72
 with sigma of 0.02
 C72B-O3B \\sim C72-O3B
 with sigma of 0.02
 O3B-C72B \\sim O3-C72
 with sigma of 0.001
 C72B-C73 \\sim C73-C72
 with sigma of 0.001
 O7-C79 \\sim O7B-C79
 with sigma of 0.02
 O7-C80 \\sim O7B-C80B
 with sigma of 0.02
 C81-C80 \\sim C81-C80B
 with sigma of 0.02
 O7-C81 \\sim O7B-C81
 with sigma of 0.04
 C79-C80 \\sim C79-C80B
 with sigma of 0.04
 C80-C81 \\sim C81-C80B
 with sigma of 0.001
 O7B-C79 \\sim C79-O7
 with sigma of 0.001
 C72-O3 \\sim O3-C71
 with sigma of 0.001
 O3-C71 \\sim O3B-C71B
 with sigma of 0.001
3. Uiso/Uaniso restraints and constraints
Uanis(C71B) = Uanis(C71)
Uanis(O3) = Uanis(O3B)
Uanis(C31) = Uanis(C32B) = Uanis(C32) = Uanis(C33B) = Uanis(C33) = Uanis(C31B)
Uanis(C69) = Uanis(C69B)
Uanis(O2) = Uanis(O2B)
Uanis(C72) = Uanis(C72B)
Uanis(O7) = Uanis(O7B)
Uanis(C80B) = Uanis(C80)
Uanis(C80) = Uanis(C80B)
4. Rigid body (RIGU) restrains
 All non-hydrogen atoms
 with sigma for 1-2 distances of 0.004 and sigma for 1-3 distances of 0.004
5. Others
 Sof(H73C)=Sof(H73D)=Sof(O3B)=Sof(C71B)=Sof(H71C)=Sof(H71D)=Sof(C72B)=
 Sof(H72C)=Sof(H72D)=1-FVAR(1)
 Sof(H73A)=Sof(H73B)=Sof(O3)=Sof(C71)=Sof(H71A)=Sof(H71B)=Sof(C72)=Sof(H72A)=
 Sof(H72B)=FVAR(1)
 Sof(C31B)=Sof(H31D)=Sof(H31E)=Sof(H31F)=Sof(C32B)=Sof(H32D)=Sof(H32E)=
 Sof(H32F)=Sof(C33B)=Sof(H33D)=Sof(H33E)=Sof(H33F)=1-FVAR(2)
 Sof(C31)=Sof(H31A)=Sof(H31B)=Sof(H31C)=Sof(C32)=Sof(H32A)=Sof(H32B)=Sof(H32C)=
 Sof(C33)=Sof(H33A)=Sof(H33B)=Sof(H33C)=FVAR(2)
 Sof(H68C)=Sof(H68D)=Sof(H70D)=Sof(H70C)=Sof(O2B)=Sof(C69B)=Sof(H69C)=
 Sof(H69D)=1-FVAR(3)
 Sof(H68A)=Sof(H68B)=Sof(H70B)=Sof(H70A)=Sof(O2)=Sof(C69)=Sof(H69A)=Sof(H69B)=
 FVAR(3)
 Sof(H79C)=Sof(H79D)=Sof(H81C)=Sof(H81D)=Sof(O7B)=Sof(C80B)=Sof(H80C)=
 Sof(H80D)=1-FVAR(4)
 Sof(H79A)=Sof(H79B)=Sof(H81A)=Sof(H81B)=Sof(O7)=Sof(C80)=Sof(H80A)=Sof(H80B)=
 FVAR(4)
 Fixed Sof: H5(0.5) H6(0.5)
6.a Secondary CH2 refined with riding coordinates:
 C66(H66A,H66B), C67(H67A,H67B), C68(H68A,H68B), C68(H68C,H68D), C70(H70B,
 H70A), C70(H70D,H70C), C73(H73A,H73B), C73(H73C,H73D), C74(H74A,H74B),
 C75(H75A,H75B), C76(H76A,H76B), C77(H77A,H77B), C78(H78A,H78B), C79(H79A,H79B),
  C79(H79C,H79D), C81(H81A,H81B), C81(H81C,H81D), C69(H69A,H69B), C71(H71A,
 H71B), C72(H72A,H72B), C80(H80A,H80B), C69B(H69C,H69D), C71B(H71C,H71D),
 C72B(H72C,H72D), C80B(H80C,H80D)
6.b Aromatic/amide H refined with riding coordinates:
 N2(H2), N5(H5), N6(H6), C2(H2A), C3(H3), C5(H5A), C10(H10), C11(H11),
 C14(H14), C15(H15), C17(H17), C18(H18), C25(H25), C26(H26), C28(H28), C29(H29),
  C35(H35), C36(H36), C38(H38), C43(H43), C44(H44), C47(H47), C48(H48),
 C50(H50), C51(H51), C57(H57), C58(H58), C60(H60), C61(H61)
6.c Idealised Me refined as rotating group:
 C01U(H01A,H01B,H01C), C21(H21A,H21B,H21C), C22(H22A,H22B,H22C), C23(H23A,H23B,
 H23C), C53(H53A,H53B,H53C), C54(H54A,H54B,H54C), C55(H55A,H55B,H55C), C64(H64A,
 H64B,H64C), C65(H65A,H65B,H65C), C31(H31A,H31B,H31C), C32(H32A,H32B,H32C),
 C33(H33A,H33B,H33C), C31B(H31D,H31E,H31F), C32B(H32D,H32E,H32F), C33B(H33D,
 H33E,H33F)
;
_smtbx_masks_void_probe_radius 1.2
_smtbx_masks_void_truncation_radius 1.2
_olex2_exptl_crystal_mounting_method 'on a glass microloop covered with perfluoroether oil.'
_olex2_submission_special_instructions 'No special instructions were received'

loop_
_space_group_symop_operation_xyz
'x, y, z'
'-x, -y, -z'

loop_
_atom_site_label
_atom_site_type_symbol
_atom_site_fract_x
_atom_site_fract_y
_atom_site_fract_z
_atom_site_U_iso_or_equiv
_atom_site_adp_type
_atom_site_occupancy
_atom_site_site_symmetry_order
_atom_site_calc_flag
_atom_site_refinement_flags_posn
_atom_site_refinement_flags_adp
_atom_site_refinement_flags_occupancy
_atom_site_disorder_assembly
_atom_site_disorder_group
O1 O 0.13947(19) 0.54626(14) 0.28413(13) 0.0650(7) Uani 1 1 d . . . . .
O4 O 0.1689(3) 0.11221(19) 0.35486(15) 0.0886(9) Uani 1 1 d . . . . .
O5 O 0.3580(2) 0.09839(15) 0.33783(13) 0.0793(8) Uani 1 1 d . . . . .
O6 O 0.4801(2) 0.20856(18) 0.32358(14) 0.0755(8) Uani 1 1 d . . . . .
O8 O 0.33332(19) 0.50681(15) 0.21519(13) 0.0643(6) Uani 1 1 d . . . . .
C66 C 0.2662(3) 0.5534(3) 0.1846(2) 0.0749(11) Uani 1 1 d . . . . .
H66A H 0.240280 0.514817 0.161136 0.090 Uiso 1 1 calc R U . . .
H66B H 0.296251 0.592769 0.149562 0.090 Uiso 1 1 calc R U . . .
C67 C 0.1893(4) 0.6013(2) 0.2362(3) 0.0883(13) Uani 1 1 d . . . . .
H67A H 0.215379 0.638374 0.260901 0.106 Uiso 1 1 calc R U . . .
H67B H 0.145854 0.637285 0.212690 0.106 Uiso 1 1 calc R U . . .
C68 C 0.0614(3) 0.5873(3) 0.3320(3) 0.0966(14) Uani 1 1 d D . . . .
H68A H 0.077678 0.638670 0.347001 0.116 Uiso 0.487(10) 1 calc R U P A 1
H68B H 0.009617 0.604732 0.309552 0.116 Uiso 0.487(10) 1 calc R U P A 1
H68C H 0.026804 0.631491 0.307664 0.116 Uiso 0.513(10) 1 calc R U P A 2
H68D H 0.083623 0.615304 0.365517 0.116 Uiso 0.513(10) 1 calc R U P A 2
C70 C -0.0133(4) 0.4079(4) 0.4305(3) 0.1142(18) Uani 1 1 d D . . . .
H70B H -0.024769 0.442106 0.471734 0.137 Uiso 0.487(10) 1 calc R U P A 1
H70A H -0.076215 0.403357 0.425402 0.137 Uiso 0.487(10) 1 calc R U P A 1
H70D H 0.019421 0.392904 0.467433 0.137 Uiso 0.513(10) 1 calc R U P A 2
H70C H -0.073166 0.444424 0.450843 0.137 Uiso 0.513(10) 1 calc R U P A 2
C73 C 0.0871(5) 0.1501(4) 0.3358(4) 0.1168(18) Uani 1 1 d D . . . .
H73A H 0.052039 0.108462 0.324759 0.140 Uiso 0.443(4) 1 calc R U P B 1
H73B H 0.099597 0.191424 0.297300 0.140 Uiso 0.443(4) 1 calc R U P B 1
H73C H 0.062306 0.105712 0.317783 0.140 Uiso 0.557(4) 1 calc R U P B 2
H73D H 0.105317 0.190186 0.297241 0.140 Uiso 0.557(4) 1 calc R U P B 2
C74 C 0.2289(4) 0.0633(3) 0.3031(2) 0.0878(13) Uani 1 1 d . . . . .
H74A H 0.243273 0.097362 0.260155 0.105 Uiso 1 1 calc R U . . .
H74B H 0.199120 0.016217 0.294606 0.105 Uiso 1 1 calc R U . . .
C75 C 0.3159(4) 0.0301(2) 0.3240(2) 0.0935(14) Uani 1 1 d . . . . .
H75A H 0.301686 -0.006294 0.365613 0.112 Uiso 1 1 calc R U . . .
H75B H 0.360122 -0.004319 0.286823 0.112 Uiso 1 1 calc R U . . .
C76 C 0.4441(4) 0.0709(3) 0.3537(2) 0.1004(16) Uani 1 1 d . . . . .
H76A H 0.490930 0.046123 0.312803 0.121 Uiso 1 1 calc R U . . .
H76B H 0.437155 0.027261 0.390809 0.121 Uiso 1 1 calc R U . . .
C77 C 0.4752(4) 0.1431(3) 0.3760(3) 0.0950(15) Uani 1 1 d . . . . .
H77A H 0.430784 0.164622 0.419153 0.114 Uiso 1 1 calc R U . . .
H77B H 0.537499 0.125450 0.385162 0.114 Uiso 1 1 calc R U . . .
C78 C 0.5095(3) 0.2794(3) 0.3420(2) 0.0839(12) Uani 1 1 d . . . . .
H78A H 0.562789 0.261630 0.362970 0.101 Uiso 1 1 calc R U . . .
H78B H 0.457830 0.311521 0.376325 0.101 Uiso 1 1 calc R U . . .
C79 C 0.5381(3) 0.3329(3) 0.2805(2) 0.0790(11) Uani 1 1 d D . . . .
H79A H 0.562943 0.381032 0.293042 0.095 Uiso 0.892(6) 1 calc R U P C 1
H79B H 0.588429 0.300124 0.245705 0.095 Uiso 0.892(6) 1 calc R U P C 1
H79C H 0.584814 0.365309 0.288176 0.095 Uiso 0.108(6) 1 calc R U P C 2
H79D H 0.569424 0.296097 0.241083 0.095 Uiso 0.108(6) 1 calc R U P C 2
C81 C 0.4058(3) 0.4561(3) 0.16723(19) 0.0707(10) Uani 1 1 d D . . . .
H81A H 0.427983 0.490045 0.125320 0.085 Uiso 0.892(6) 1 calc R U P C 1
H81B H 0.380805 0.408590 0.153889 0.085 Uiso 0.892(6) 1 calc R U P C 1
H81C H 0.459089 0.486837 0.148947 0.085 Uiso 0.108(6) 1 calc R U P C 2
H81D H 0.382126 0.443009 0.128273 0.085 Uiso 0.108(6) 1 calc R U P C 2
O2 O 0.0197(17) 0.4605(6) 0.3777(9) 0.109(4) Uani 0.487(10) 1 d D . P A 1
O3 O 0.0426(6) 0.2916(5) 0.3693(3) 0.0943(15) Uani 0.443(4) 1 d D . P A 1
O7 O 0.46019(18) 0.3633(2) 0.25242(17) 0.0581(8) Uani 0.892(6) 1 d D . P C 1
C69 C 0.0313(8) 0.5371(6) 0.3893(5) 0.0885(19) Uani 0.487(10) 1 d D . P A 1
H69A H 0.077123 0.531922 0.417514 0.106 Uiso 0.487(10) 1 calc R U P A 1
H69B H -0.028926 0.566438 0.417018 0.106 Uiso 0.487(10) 1 calc R U P A 1
C71 C 0.0184(7) 0.3306(5) 0.4512(4) 0.108(2) Uani 0.443(4) 1 d D . P A 1
H71A H -0.030174 0.304517 0.484973 0.129 Uiso 0.443(4) 1 calc R U P B 1
H71B H 0.074845 0.327925 0.468542 0.129 Uiso 0.443(4) 1 calc R U P B 1
C72 C 0.0430(10) 0.1886(5) 0.3993(5) 0.133(4) Uani 0.443(4) 1 d D . P A 1
H72A H 0.080311 0.174097 0.433533 0.159 Uiso 0.443(4) 1 calc R U P B 1
H72B H -0.020971 0.175458 0.418406 0.159 Uiso 0.443(4) 1 calc R U P B 1
C80 C 0.4854(3) 0.4231(3) 0.1982(2) 0.0650(11) Uani 0.892(6) 1 d D . P C 1
H80A H 0.538982 0.396211 0.162145 0.078 Uiso 0.892(6) 1 calc R U P C 1
H80B H 0.505358 0.470389 0.216342 0.078 Uiso 0.892(6) 1 calc R U P C 1
O2B O 0.0395(15) 0.4540(5) 0.3816(9) 0.109(4) Uani 0.513(10) 1 d D . P A 2
O3B O 0.0709(4) 0.2691(4) 0.4057(3) 0.0943(15) Uani 0.557(4) 1 d D . P A 2
O7B O 0.4642(13) 0.3906(12) 0.2625(12) 0.0581(8) Uani 0.108(6) 1 d D . P C 2
C69B C -0.0049(7) 0.5297(6) 0.3708(5) 0.0885(19) Uani 0.513(10) 1 d D . P A 2
H69C H -0.039968 0.554622 0.415438 0.106 Uiso 0.513(10) 1 calc R U P A 2
H69D H -0.050667 0.524648 0.344195 0.106 Uiso 0.513(10) 1 calc R U P A 2
C71B C -0.0333(4) 0.3373(4) 0.4109(5) 0.108(2) Uani 0.557(4) 1 d D . P A 2
H71C H -0.048847 0.345125 0.365805 0.129 Uiso 0.557(4) 1 calc R U P B 2
H71D H -0.085784 0.317189 0.445313 0.129 Uiso 0.557(4) 1 calc R U P B 2
C72B C 0.0134(6) 0.1933(4) 0.3861(6) 0.133(4) Uani 0.557(4) 1 d D . P A 2
H72C H -0.008225 0.156633 0.426351 0.159 Uiso 0.557(4) 1 calc R U P B 2
H72D H -0.040186 0.218487 0.367318 0.159 Uiso 0.557(4) 1 calc R U P B 2
C80B C 0.4369(18) 0.3768(8) 0.2029(12) 0.0650(11) Uani 0.108(6) 1 d D . P C 2
H80C H 0.385245 0.343349 0.215576 0.078 Uiso 0.108(6) 1 calc R U P C 2
H80D H 0.490247 0.343410 0.170705 0.078 Uiso 0.108(6) 1 calc R U P C 2
N1 N 0.36097(13) 0.40758(12) 0.79325(10) 0.0299(4) Uani 1 1 d . . . . .
N2 N 0.26061(13) 0.52792(13) 0.79213(10) 0.0305(4) Uani 1 1 d . . . . .
H2 H 0.221793 0.567713 0.777526 0.037 Uiso 1 1 calc R U . . .
N3 N 0.2506(3) 0.47663(18) 0.58713(14) 0.0697(9) Uani 1 1 d . . . . .
N4 N 0.2688(2) 0.29678(16) 0.48364(12) 0.0576(7) Uani 1 1 d . . . . .
N5 N 0.30736(13) 0.25563(12) 0.26708(9) 0.0285(4) Uani 1 1 d . . . . .
H5 H 0.346447 0.217180 0.282744 0.034 Uiso 0.5 1 calc R U P . .
N6 N 0.20082(13) 0.36504(12) 0.26349(9) 0.0283(4) Uani 1 1 d . . . . .
H6 H 0.159768 0.410684 0.275955 0.034 Uiso 0.5 1 calc R U P . .
C1 C 0.27648(19) 0.39712(16) 0.56670(12) 0.0382(6) Uani 1 1 d . . . . .
C01U C -0.0050(2) 0.7293(2) 0.0991(2) 0.0580(8) Uani 1 1 d . . . . .
H01A H 0.032538 0.731086 0.131947 0.087 Uiso 1 1 calc R U . . .
H01B H -0.044292 0.784018 0.096939 0.087 Uiso 1 1 calc R U . . .
H01C H 0.036529 0.716058 0.053503 0.087 Uiso 1 1 calc R U . . .
C2 C 0.3115(3) 0.33541(18) 0.60622(14) 0.0538(8) Uani 1 1 d . . . . .
H2A H 0.328125 0.279164 0.590921 0.065 Uiso 1 1 calc R U . . .
C3 C 0.3227(3) 0.3547(2) 0.66837(15) 0.0581(9) Uani 1 1 d . . . . .
H3 H 0.348019 0.311816 0.695943 0.070 Uiso 1 1 calc R U . . .
C4 C 0.29740(17) 0.43596(16) 0.69115(12) 0.0354(5) Uani 1 1 d . . . . .
C5 C 0.2608(3) 0.4946(2) 0.64903(17) 0.0676(11) Uani 1 1 d . . . . .
H5A H 0.241603 0.550867 0.664097 0.081 Uiso 1 1 calc R U . . .
C6 C 0.30721(16) 0.45624(15) 0.75873(12) 0.0318(5) Uani 1 1 d . . . . .
C7 C 0.34923(15) 0.45082(14) 0.85327(11) 0.0273(4) Uani 1 1 d . . . . .
C8 C 0.28624(15) 0.52581(15) 0.85322(11) 0.0282(4) Uani 1 1 d . . . . .
C9 C 0.26111(16) 0.58499(15) 0.90553(12) 0.0304(5) Uani 1 1 d . . . . .
C10 C 0.30673(17) 0.56544(16) 0.95809(12) 0.0337(5) Uani 1 1 d . . . . .
H10 H 0.293861 0.603383 0.994664 0.040 Uiso 1 1 calc R U . . .
C11 C 0.37088(17) 0.49155(16) 0.95846(12) 0.0330(5) Uani 1 1 d . . . . .
H11 H 0.399733 0.481430 0.995595 0.040 Uiso 1 1 calc R U . . .
C12 C 0.39471(15) 0.43192(15) 0.90709(12) 0.0294(5) Uani 1 1 d . . . . .
C14 C 0.5273(2) 0.32346(18) 0.84706(14) 0.0459(7) Uani 1 1 d . . . . .
H14 H 0.516824 0.345215 0.804310 0.055 Uiso 1 1 calc R U . . .
C15 C 0.6008(2) 0.25865(18) 0.84767(14) 0.0478(7) Uani 1 1 d . . . . .
H15 H 0.639422 0.236920 0.805262 0.057 Uiso 1 1 calc R U . . .
C16 C 0.61950(17) 0.22472(15) 0.90849(13) 0.0345(5) Uani 1 1 d . . . . .
C17 C 0.5600(2) 0.2570(2) 0.96881(15) 0.0522(8) Uani 1 1 d . . . . .
H17 H 0.569697 0.234292 1.011520 0.063 Uiso 1 1 calc R U . . .
C18 C 0.4863(2) 0.3219(2) 0.96847(14) 0.0478(7) Uani 1 1 d . . . . .
H18 H 0.447030 0.342441 1.011057 0.057 Uiso 1 1 calc R U . . .
C19 C 0.46822(16) 0.35755(15) 0.90808(12) 0.0308(5) Uani 1 1 d . . . . .
C20 C 0.7055(2) 0.15676(16) 0.90842(15) 0.0420(6) Uani 1 1 d . . . . .
C21 C 0.6871(2) 0.09888(18) 0.97195(17) 0.0543(8) Uani 1 1 d . . . . .
H21A H 0.677545 0.131367 1.013262 0.082 Uiso 1 1 calc R U . . .
H21B H 0.740868 0.053987 0.969018 0.082 Uiso 1 1 calc R U . . .
H21C H 0.631001 0.074159 0.974303 0.082 Uiso 1 1 calc R U . . .
C22 C 0.7886(2) 0.2010(2) 0.9074(2) 0.0703(11) Uani 1 1 d . . . . .
H22A H 0.801561 0.236436 0.865750 0.105 Uiso 1 1 calc R U . . .
H22B H 0.843854 0.158742 0.907806 0.105 Uiso 1 1 calc R U . . .
H22C H 0.773516 0.235902 0.947954 0.105 Uiso 1 1 calc R U . . .
C23 C 0.7321(3) 0.1035(2) 0.84402(18) 0.0639(9) Uani 1 1 d . . . . .
H23A H 0.676942 0.082100 0.839001 0.096 Uiso 1 1 calc R U . . .
H23B H 0.780939 0.056134 0.848335 0.096 Uiso 1 1 calc R U . . .
H23C H 0.755556 0.138110 0.803526 0.096 Uiso 1 1 calc R U . . .
C24 C 0.19289(16) 0.66255(15) 0.90338(12) 0.0323(5) Uani 1 1 d . . . . .
C25 C 0.2147(2) 0.74119(18) 0.90813(17) 0.0472(7) Uani 1 1 d . . . . .
H25 H 0.274669 0.746140 0.913371 0.057 Uiso 1 1 calc R U . . .
C26 C 0.1497(2) 0.81356(18) 0.90533(18) 0.0511(7) Uani 1 1 d . . . . .
H26 H 0.166267 0.866872 0.909266 0.061 Uiso 1 1 calc R U . . .
C27 C 0.06167(19) 0.80970(17) 0.89697(15) 0.0422(6) Uani 1 1 d . . . . .
C28 C 0.0405(2) 0.73105(18) 0.89268(16) 0.0455(7) Uani 1 1 d . . . . .
H28 H -0.019800 0.726190 0.888072 0.055 Uiso 1 1 calc R U . . .
C29 C 0.10461(18) 0.65842(17) 0.89488(15) 0.0403(6) Uani 1 1 d . . . . .
H29 H 0.087936 0.605268 0.890526 0.048 Uiso 1 1 calc R U . . .
C30 C -0.0099(2) 0.8895(2) 0.89307(19) 0.0577(8) Uani 1 1 d D . . . .
C34 C 0.26600(18) 0.37805(16) 0.49805(12) 0.0353(5) Uani 1 1 d . . . . .
C35 C 0.25755(19) 0.44259(15) 0.45112(12) 0.0349(5) Uani 1 1 d . . . . .
H35 H 0.255514 0.499024 0.462768 0.042 Uiso 1 1 calc R U . . .
C36 C 0.25215(19) 0.42405(17) 0.38750(13) 0.0395(6) Uani 1 1 d . . . . .
H36 H 0.246379 0.467878 0.354312 0.047 Uiso 1 1 calc R U . . .
C37 C 0.25502(17) 0.34202(16) 0.37105(12) 0.0339(5) Uani 1 1 d . . . . .
C38 C 0.2625(2) 0.27942(19) 0.42068(14) 0.0498(7) Uani 1 1 d . . . . .
H38 H 0.263139 0.222850 0.410076 0.060 Uiso 1 1 calc R U . . .
C39 C 0.25333(16) 0.32071(14) 0.30213(11) 0.0290(5) Uani 1 1 d . . . . .
C40 C 0.29233(16) 0.25802(14) 0.20221(11) 0.0274(4) Uani 1 1 d . . . . .
C41 C 0.22207(15) 0.32681(13) 0.20045(11) 0.0261(4) Uani 1 1 d . . . . .
C42 C 0.18788(16) 0.34924(15) 0.14148(12) 0.0310(5) Uani 1 1 d . . . . .
C43 C 0.23106(19) 0.29788(17) 0.08539(13) 0.0396(6) Uani 1 1 d . . . . .
H43 H 0.211211 0.309632 0.044198 0.047 Uiso 1 1 calc R U . . .
C44 C 0.30215(19) 0.22996(17) 0.08696(13) 0.0404(6) Uani 1 1 d . . . . .
H44 H 0.328187 0.197306 0.046993 0.048 Uiso 1 1 calc R U . . .
C45 C 0.33615(17) 0.20834(15) 0.14446(12) 0.0315(5) Uani 1 1 d . . . . .
C46 C 0.41486(17) 0.13813(15) 0.14380(12) 0.0332(5) Uani 1 1 d . . . . .
C47 C 0.4177(2) 0.06246(18) 0.11311(17) 0.0506(7) Uani 1 1 d . . . . .
H47 H 0.369093 0.055761 0.092600 0.061 Uiso 1 1 calc R U . . .
C48 C 0.4904(2) -0.00247(19) 0.11244(18) 0.0548(8) Uani 1 1 d . . . . .
H48 H 0.491035 -0.052845 0.090446 0.066 Uiso 1 1 calc R U . . .
C49 C 0.56239(19) 0.00195(17) 0.14205(14) 0.0401(6) Uani 1 1 d . . . . .
C50 C 0.5613(2) 0.07922(18) 0.17023(15) 0.0442(6) Uani 1 1 d . . . . .
H50 H 0.611442 0.086318 0.188928 0.053 Uiso 1 1 calc R U . . .
C51 C 0.48867(19) 0.14563(16) 0.17144(13) 0.0380(6) Uani 1 1 d . . . . .
H51 H 0.489487 0.196981 0.191489 0.046 Uiso 1 1 calc R U . . .
C52 C 0.6386(2) -0.07394(19) 0.14539(17) 0.0535(8) Uani 1 1 d . . . . .
C53 C 0.6544(3) -0.1308(3) 0.0842(3) 0.0876(14) Uani 1 1 d . . . . .
H53A H 0.597462 -0.154317 0.086958 0.131 Uiso 1 1 calc R U . . .
H53B H 0.706267 -0.176596 0.085061 0.131 Uiso 1 1 calc R U . . .
H53C H 0.669672 -0.097842 0.041290 0.131 Uiso 1 1 calc R U . . .
C54 C 0.6046(4) -0.1230(3) 0.2117(3) 0.115(2) Uani 1 1 d . . . . .
H54A H 0.605274 -0.090673 0.250950 0.173 Uiso 1 1 calc R U . . .
H54B H 0.646020 -0.177029 0.211288 0.173 Uiso 1 1 calc R U . . .
H54C H 0.540785 -0.132763 0.215421 0.173 Uiso 1 1 calc R U . . .
C55 C 0.7313(3) -0.0462(3) 0.1417(3) 0.0875(14) Uani 1 1 d . . . . .
H55A H 0.750432 -0.014175 0.098763 0.131 Uiso 1 1 calc R U . . .
H55B H 0.778780 -0.095669 0.143087 0.131 Uiso 1 1 calc R U . . .
H55C H 0.724527 -0.010638 0.180799 0.131 Uiso 1 1 calc R U . . .
C56 C 0.11758(16) 0.42455(15) 0.13669(12) 0.0314(5) Uani 1 1 d . . . . .
C57 C 0.03880(16) 0.44795(16) 0.19075(13) 0.0330(5) Uani 1 1 d . . . . .
H57 H 0.026319 0.413005 0.230795 0.040 Uiso 1 1 calc R U . . .
C58 C -0.02154(16) 0.52317(16) 0.18549(13) 0.0351(5) Uani 1 1 d . . . . .
H58 H -0.074808 0.538501 0.222468 0.042 Uiso 1 1 calc R U . . .
C59 C -0.00590(16) 0.57594(16) 0.12796(14) 0.0352(5) Uani 1 1 d . . . . .
C60 C 0.07029(19) 0.54903(19) 0.07351(14) 0.0440(6) Uani 1 1 d . . . . .
H60 H 0.081377 0.582583 0.032580 0.053 Uiso 1 1 calc R U . . .
C61 C 0.13004(18) 0.47481(17) 0.07763(13) 0.0382(6) Uani 1 1 d . . . . .
H61 H 0.180690 0.457848 0.039230 0.046 Uiso 1 1 calc R U . . .
C63 C -0.06727(18) 0.66149(17) 0.12215(16) 0.0427(6) Uani 1 1 d . . . . .
C64 C -0.1365(2) 0.6868(2) 0.1899(2) 0.0616(9) Uani 1 1 d . . . . .
H64A H -0.102726 0.687289 0.225390 0.092 Uiso 1 1 calc R U . . .
H64B H -0.180347 0.646491 0.203241 0.092 Uiso 1 1 calc R U . . .
H64C H -0.171229 0.743076 0.184735 0.092 Uiso 1 1 calc R U . . .
C65 C -0.1219(2) 0.6548(2) 0.0684(2) 0.0631(9) Uani 1 1 d . . . . .
H65A H -0.157761 0.709908 0.061356 0.095 Uiso 1 1 calc R U . . .
H65B H -0.164817 0.614111 0.084742 0.095 Uiso 1 1 calc R U . . .
H65C H -0.077996 0.636138 0.024941 0.095 Uiso 1 1 calc R U . . .
C31 C 0.0308(4) 0.9681(3) 0.8868(3) 0.0793(9) Uani 0.798(4) 1 d D . P D 1
H31A H -0.017547 1.016463 0.883989 0.119 Uiso 0.798(4) 1 calc R U P D 1
H31B H 0.082260 0.966687 0.845183 0.119 Uiso 0.798(4) 1 calc R U P D 1
H31C H 0.054463 0.972961 0.927086 0.119 Uiso 0.798(4) 1 calc R U P D 1
C32 C -0.0901(4) 0.8909(3) 0.9583(3) 0.0793(9) Uani 0.798(4) 1 d D . P D 1
H32A H -0.065527 0.892385 0.998672 0.119 Uiso 0.798(4) 1 calc R U P D 1
H32B H -0.118947 0.840402 0.960870 0.119 Uiso 0.798(4) 1 calc R U P D 1
H32C H -0.136996 0.940959 0.957022 0.119 Uiso 0.798(4) 1 calc R U P D 1
C33 C -0.0511(4) 0.8822(3) 0.8317(3) 0.0793(9) Uani 0.798(4) 1 d D . P D 1
H33A H -0.101539 0.929519 0.831261 0.119 Uiso 0.798(4) 1 calc R U P D 1
H33B H -0.076143 0.829304 0.835856 0.119 Uiso 0.798(4) 1 calc R U P D 1
H33C H -0.002007 0.883024 0.788831 0.119 Uiso 0.798(4) 1 calc R U P D 1
C31B C 0.0363(13) 0.9451(11) 0.8340(11) 0.0793(9) Uani 0.202(4) 1 d D . P D 2
H31D H -0.005578 0.998471 0.832489 0.119 Uiso 0.202(4) 1 calc R U P D 2
H31E H 0.048805 0.916377 0.790470 0.119 Uiso 0.202(4) 1 calc R U P D 2
H31F H 0.095328 0.955965 0.841362 0.119 Uiso 0.202(4) 1 calc R U P D 2
C32B C -0.0319(15) 0.9380(12) 0.9571(10) 0.0793(9) Uani 0.202(4) 1 d D . P D 2
H32D H 0.021985 0.964099 0.958287 0.119 Uiso 0.202(4) 1 calc R U P D 2
H32E H -0.045933 0.899999 0.997098 0.119 Uiso 0.202(4) 1 calc R U P D 2
H32F H -0.086284 0.981719 0.958127 0.119 Uiso 0.202(4) 1 calc R U P D 2
C33B C -0.1039(11) 0.8724(12) 0.8865(13) 0.0793(9) Uani 0.202(4) 1 d D . P D 2
H33D H -0.138601 0.851120 0.930598 0.119 Uiso 0.202(4) 1 calc R U P D 2
H33E H -0.093672 0.830411 0.851217 0.119 Uiso 0.202(4) 1 calc R U P D 2
H33F H -0.139834 0.924577 0.873364 0.119 Uiso 0.202(4) 1 calc R U P D 2

loop_
_atom_site_aniso_label
_atom_site_aniso_U_11
_atom_site_aniso_U_22
_atom_site_aniso_U_33
_atom_site_aniso_U_23
_atom_site_aniso_U_13
_atom_site_aniso_U_12
O1 0.0890(17) 0.0401(11) 0.0678(15) -0.0144(10) -0.0379(13) 0.0175(11)
O4 0.129(3) 0.0721(18) 0.0653(17) -0.0125(14) -0.0080(17) -0.0383(18)
O5 0.126(2) 0.0470(13) 0.0567(15) 0.0018(11) -0.0322(15) 0.0206(14)
O6 0.0779(17) 0.0848(18) 0.0657(16) -0.0030(13) -0.0386(14) 0.0136(14)
O8 0.0780(16) 0.0605(14) 0.0614(14) 0.0048(11) -0.0269(12) -0.0186(12)
C66 0.092(3) 0.076(2) 0.078(3) 0.029(2) -0.050(2) -0.042(2)
C67 0.115(3) 0.0358(17) 0.131(4) 0.007(2) -0.071(3) -0.0027(19)
C68 0.079(3) 0.064(2) 0.144(4) -0.055(2) -0.038(3) 0.028(2)
C70 0.106(4) 0.141(4) 0.069(3) -0.022(3) -0.005(3) 0.035(3)
C73 0.133(4) 0.118(4) 0.124(5) -0.013(3) -0.048(4) -0.061(3)
C74 0.152(4) 0.054(2) 0.059(2) -0.0079(17) -0.007(2) -0.046(2)
C75 0.164(4) 0.0396(19) 0.063(2) -0.0030(17) -0.007(3) -0.011(2)
C76 0.142(4) 0.074(3) 0.067(3) 0.013(2) -0.034(3) 0.041(3)
C77 0.099(3) 0.104(3) 0.082(3) 0.023(3) -0.055(3) 0.023(3)
C78 0.062(2) 0.117(3) 0.083(3) -0.007(2) -0.040(2) -0.007(2)
C79 0.052(2) 0.101(3) 0.093(3) -0.008(2) -0.026(2) -0.020(2)
C81 0.069(2) 0.095(3) 0.053(2) 0.0116(18) -0.0079(16) -0.045(2)
O2 0.045(8) 0.091(2) 0.159(4) -0.037(2) 0.024(4) 0.013(3)
O3 0.084(3) 0.096(3) 0.092(4) 0.006(3) -0.003(3) -0.017(3)
O7 0.0436(12) 0.0649(18) 0.0684(17) -0.0013(14) -0.0101(11) -0.0219(12)
C69 0.082(5) 0.104(3) 0.065(4) -0.050(3) -0.023(3) 0.048(3)
C71 0.054(4) 0.151(5) 0.096(5) 0.001(4) 0.017(3) -0.017(4)
C72 0.067(6) 0.166(6) 0.169(7) 0.002(5) -0.012(5) -0.055(4)
C80 0.048(2) 0.082(3) 0.063(2) 0.0036(19) 0.0055(16) -0.0364(18)
O2B 0.045(8) 0.091(2) 0.159(4) -0.037(2) 0.024(4) 0.013(3)
O3B 0.084(3) 0.096(3) 0.092(4) 0.006(3) -0.003(3) -0.017(3)
O7B 0.0436(12) 0.0649(18) 0.0684(17) -0.0013(14) -0.0101(11) -0.0219(12)
C69B 0.082(5) 0.104(3) 0.065(4) -0.050(3) -0.023(3) 0.048(3)
C71B 0.054(4) 0.151(5) 0.096(5) 0.001(4) 0.017(3) -0.017(4)
C72B 0.067(6) 0.166(6) 0.169(7) 0.002(5) -0.012(5) -0.055(4)
C80B 0.048(2) 0.082(3) 0.063(2) 0.0036(19) 0.0055(16) -0.0364(18)
N1 0.0292(10) 0.0322(10) 0.0292(10) -0.0070(8) -0.0100(8) -0.0010(8)
N2 0.0297(10) 0.0345(10) 0.0279(9) -0.0059(8) -0.0127(8) 0.0041(8)
N3 0.111(3) 0.0538(15) 0.0490(15) -0.0212(12) -0.0479(16) 0.0260(16)
N4 0.102(2) 0.0438(13) 0.0295(12) -0.0023(10) -0.0204(13) -0.0137(14)
N5 0.0321(10) 0.0289(9) 0.0231(9) -0.0042(7) -0.0083(7) 0.0026(7)
N6 0.0286(9) 0.0300(9) 0.0241(9) -0.0070(7) -0.0061(7) 0.0032(7)
C1 0.0489(15) 0.0388(13) 0.0266(12) -0.0078(10) -0.0112(10) -0.0007(11)
C01U 0.0497(17) 0.0443(16) 0.081(2) 0.0070(15) -0.0203(16) -0.0068(13)
C2 0.098(3) 0.0344(14) 0.0318(13) -0.0087(11) -0.0271(15) 0.0006(14)
C3 0.095(3) 0.0459(16) 0.0332(14) -0.0107(12) -0.0250(15) 0.0079(16)
C4 0.0338(12) 0.0431(13) 0.0290(12) -0.0084(10) -0.0105(9) 0.0015(10)
C5 0.108(3) 0.0521(18) 0.0445(17) -0.0223(14) -0.0439(19) 0.0281(18)
C6 0.0306(11) 0.0366(12) 0.0282(11) -0.0062(9) -0.0095(9) -0.0002(9)
C7 0.0264(10) 0.0292(11) 0.0260(10) -0.0041(8) -0.0057(8) -0.0035(8)
C8 0.0235(10) 0.0357(12) 0.0260(10) -0.0031(9) -0.0073(8) -0.0040(9)
C9 0.0255(11) 0.0333(12) 0.0308(11) -0.0053(9) -0.0056(9) -0.0006(9)
C10 0.0325(12) 0.0403(13) 0.0274(11) -0.0115(9) -0.0080(9) 0.0014(10)
C11 0.0328(12) 0.0413(13) 0.0252(11) -0.0024(9) -0.0116(9) 0.0006(10)
C12 0.0249(10) 0.0358(12) 0.0274(11) -0.0011(9) -0.0069(8) -0.0040(9)
C14 0.0549(16) 0.0472(15) 0.0316(13) -0.0064(11) -0.0184(12) 0.0167(13)
C15 0.0552(17) 0.0472(15) 0.0343(13) -0.0083(11) -0.0151(12) 0.0185(13)
C16 0.0353(12) 0.0269(11) 0.0430(13) 0.0011(10) -0.0151(10) -0.0025(9)
C17 0.0540(17) 0.0583(18) 0.0345(14) 0.0080(12) -0.0125(12) 0.0163(14)
C18 0.0438(15) 0.0600(18) 0.0308(13) 0.0036(12) -0.0082(11) 0.0120(13)
C19 0.0309(11) 0.0297(11) 0.0321(12) -0.0008(9) -0.0101(9) -0.0024(9)
C20 0.0432(14) 0.0299(12) 0.0549(16) 0.0025(11) -0.0216(12) 0.0013(10)
C21 0.067(2) 0.0351(14) 0.0600(19) 0.0033(13) -0.0248(16) 0.0068(13)
C22 0.0405(17) 0.0531(19) 0.122(3) 0.020(2) -0.0372(19) -0.0033(14)
C23 0.062(2) 0.0541(19) 0.060(2) -0.0051(15) -0.0112(16) 0.0281(16)
C24 0.0308(11) 0.0360(12) 0.0282(11) -0.0105(9) -0.0075(9) 0.0042(9)
C25 0.0351(14) 0.0440(15) 0.0664(19) -0.0135(13) -0.0204(13) -0.0004(11)
C26 0.0454(15) 0.0350(14) 0.076(2) -0.0122(14) -0.0223(15) 0.0001(12)
C27 0.0406(14) 0.0387(13) 0.0452(15) -0.0112(11) -0.0144(11) 0.0086(11)
C28 0.0353(13) 0.0449(15) 0.0595(17) -0.0120(13) -0.0210(12) 0.0028(11)
C29 0.0350(13) 0.0347(13) 0.0541(16) -0.0144(11) -0.0181(12) 0.0023(10)
C30 0.0497(17) 0.0421(15) 0.078(2) -0.0120(15) -0.0248(15) 0.0181(13)
C34 0.0434(14) 0.0359(12) 0.0257(11) -0.0066(9) -0.0089(10) -0.0014(10)
C35 0.0495(14) 0.0300(11) 0.0282(11) -0.0081(9) -0.0154(10) -0.0032(10)
C36 0.0486(15) 0.0398(13) 0.0317(12) -0.0067(10) -0.0149(11) -0.0022(11)
C37 0.0357(12) 0.0401(13) 0.0255(11) -0.0077(9) -0.0082(9) -0.0018(10)
C38 0.079(2) 0.0419(15) 0.0306(13) -0.0043(11) -0.0156(13) -0.0112(14)
C39 0.0303(11) 0.0322(11) 0.0241(10) -0.0057(8) -0.0069(8) -0.0018(9)
C40 0.0301(11) 0.0277(11) 0.0254(10) -0.0029(8) -0.0098(8) -0.0025(8)
C41 0.0266(10) 0.0251(10) 0.0259(10) -0.0056(8) -0.0057(8) -0.0016(8)
C42 0.0293(11) 0.0325(11) 0.0330(12) -0.0061(9) -0.0114(9) -0.0023(9)
C43 0.0462(14) 0.0460(14) 0.0291(12) -0.0104(10) -0.0193(11) 0.0043(11)
C44 0.0463(14) 0.0437(14) 0.0300(12) -0.0166(10) -0.0143(11) 0.0094(11)
C45 0.0339(12) 0.0315(11) 0.0291(11) -0.0065(9) -0.0106(9) 0.0010(9)
C46 0.0372(12) 0.0303(11) 0.0288(11) -0.0075(9) -0.0074(9) 0.0048(9)
C47 0.0509(16) 0.0431(15) 0.0627(19) -0.0224(14) -0.0290(14) 0.0099(12)
C48 0.0573(18) 0.0377(14) 0.071(2) -0.0265(14) -0.0272(16) 0.0133(13)
C49 0.0388(13) 0.0375(13) 0.0382(13) -0.0088(10) -0.0069(11) 0.0083(10)
C50 0.0405(14) 0.0438(14) 0.0486(16) -0.0132(12) -0.0176(12) 0.0066(11)
C51 0.0449(14) 0.0316(12) 0.0381(13) -0.0106(10) -0.0142(11) 0.0021(10)
C52 0.0537(17) 0.0415(15) 0.0556(17) -0.0102(13) -0.0126(14) 0.0207(13)
C53 0.082(3) 0.072(3) 0.102(3) -0.046(2) -0.035(2) 0.041(2)
C54 0.112(4) 0.093(3) 0.094(3) 0.033(3) 0.004(3) 0.053(3)
C55 0.058(2) 0.069(2) 0.138(4) -0.030(3) -0.047(2) 0.0277(18)
C56 0.0317(12) 0.0348(12) 0.0302(11) -0.0042(9) -0.0136(9) -0.0024(9)
C57 0.0289(11) 0.0368(12) 0.0339(12) 0.0007(10) -0.0089(9) -0.0060(9)
C58 0.0236(11) 0.0436(13) 0.0378(13) -0.0042(10) -0.0082(9) -0.0025(9)
C59 0.0253(11) 0.0376(13) 0.0451(14) 0.0010(10) -0.0147(10) -0.0031(9)
C60 0.0352(13) 0.0520(16) 0.0386(14) 0.0105(12) -0.0063(11) 0.0005(11)
C61 0.0346(13) 0.0451(14) 0.0310(12) 0.0000(10) -0.0078(10) 0.0033(10)
C63 0.0298(12) 0.0410(14) 0.0567(16) 0.0054(12) -0.0155(11) 0.0003(10)
C64 0.0532(18) 0.0434(17) 0.076(2) -0.0006(15) -0.0077(16) 0.0107(14)
C65 0.0507(18) 0.0570(19) 0.091(3) -0.0038(18) -0.0410(18) 0.0036(15)
C31 0.0696(17) 0.0565(15) 0.104(2) -0.0102(15) -0.0279(16) 0.0233(13)
C32 0.0696(17) 0.0565(15) 0.104(2) -0.0102(15) -0.0279(16) 0.0233(13)
C33 0.0696(17) 0.0565(15) 0.104(2) -0.0102(15) -0.0279(16) 0.0233(13)
C31B 0.0696(17) 0.0565(15) 0.104(2) -0.0102(15) -0.0279(16) 0.0233(13)
C32B 0.0696(17) 0.0565(15) 0.104(2) -0.0102(15) -0.0279(16) 0.0233(13)
C33B 0.0696(17) 0.0565(15) 0.104(2) -0.0102(15) -0.0279(16) 0.0233(13)

loop_
_atom_type_symbol
_atom_type_description
_atom_type_scat_dispersion_real
_atom_type_scat_dispersion_imag
_atom_type_scat_source
C C 0.0033 0.0016 'International Tables Vol C Tables 4.2.6.8 and 6.1.1.4'
H H 0.0000 0.0000 'International Tables Vol C Tables 4.2.6.8 and 6.1.1.4'
N N 0.0061 0.0033 'International Tables Vol C Tables 4.2.6.8 and 6.1.1.4'
O O 0.0106 0.0060 'International Tables Vol C Tables 4.2.6.8 and 6.1.1.4'

loop_
_geom_angle_atom_site_label_1
_geom_angle_atom_site_label_2
_geom_angle_atom_site_label_3
_geom_angle
_geom_angle_site_symmetry_1
_geom_angle_site_symmetry_3
_geom_angle_publ_flag
C68 O1 C67 114.1(3) . . ?
C74 O4 C73 111.3(4) . . ?
C76 O5 C75 112.5(4) . . ?
C78 O6 C77 112.6(3) . . ?
C66 O8 C81 112.6(3) . . ?
O8 C66 H66A 109.4 . . ?
O8 C66 H66B 109.4 . . ?
O8 C66 C67 111.3(3) . . ?
H66A C66 H66B 108.0 . . ?
C67 C66 H66A 109.4 . . ?
C67 C66 H66B 109.4 . . ?
O1 C67 C66 110.9(3) . . ?
O1 C67 H67A 109.5 . . ?
O1 C67 H67B 109.5 . . ?
C66 C67 H67A 109.5 . . ?
C66 C67 H67B 109.5 . . ?
H67A C67 H67B 108.0 . . ?
O1 C68 H68A 109.1 . . ?
O1 C68 H68B 109.1 . . ?
O1 C68 H68C 108.8 . . ?
O1 C68 H68D 108.8 . . ?
O1 C68 C69B 114.0(4) . . ?
H68A C68 H68B 107.8 . . ?
H68C C68 H68D 107.7 . . ?
C69 C68 O1 112.7(5) . . ?
C69 C68 H68A 109.1 . . ?
C69 C68 H68B 109.1 . . ?
C69B C68 H68C 108.8 . . ?
C69B C68 H68D 108.8 . . ?
H70B C70 H70A 105.3 . . ?
H70D C70 H70C 107.2 . . ?
O2 C70 H70B 103.6 . . ?
O2 C70 H70A 103.6 . . ?
C71 C70 H70B 103.6 . . ?
C71 C70 H70A 103.6 . . ?
C71 C70 O2 134.4(9) . . ?
O2B C70 H70D 107.9 . . ?
O2B C70 H70C 107.9 . . ?
C71B C70 H70D 107.9 . . ?
C71B C70 H70C 107.9 . . ?
C71B C70 O2B 117.5(10) . . ?
O4 C73 H73A 112.6 . . ?
O4 C73 H73B 112.6 . . ?
O4 C73 H73C 107.7 . . ?
O4 C73 H73D 107.7 . . ?
O4 C73 C72 95.6(8) . . ?
O4 C73 C72B 118.3(7) . . ?
H73A C73 H73B 110.1 . . ?
H73C C73 H73D 107.1 . . ?
C72 C73 H73A 112.6 . . ?
C72 C73 H73B 112.6 . . ?
C72B C73 H73C 107.7 . . ?
C72B C73 H73D 107.7 . . ?
O4 C74 H74A 109.9 . . ?
O4 C74 H74B 109.9 . . ?
O4 C74 C75 108.9(4) . . ?
H74A C74 H74B 108.3 . . ?
C75 C74 H74A 109.9 . . ?
C75 C74 H74B 109.9 . . ?
O5 C75 C74 109.9(3) . . ?
O5 C75 H75A 109.7 . . ?
O5 C75 H75B 109.7 . . ?
C74 C75 H75A 109.7 . . ?
C74 C75 H75B 109.7 . . ?
H75A C75 H75B 108.2 . . ?
O5 C76 H76A 110.0 . . ?
O5 C76 H76B 110.0 . . ?
O5 C76 C77 108.5(3) . . ?
H76A C76 H76B 108.4 . . ?
C77 C76 H76A 110.0 . . ?
C77 C76 H76B 110.0 . . ?
O6 C77 C76 110.0(4) . . ?
O6 C77 H77A 109.7 . . ?
O6 C77 H77B 109.7 . . ?
C76 C77 H77A 109.7 . . ?
C76 C77 H77B 109.7 . . ?
H77A C77 H77B 108.2 . . ?
O6 C78 H78A 109.7 . . ?
O6 C78 H78B 109.7 . . ?
O6 C78 C79 109.7(4) . . ?
H78A C78 H78B 108.2 . . ?
C79 C78 H78A 109.7 . . ?
C79 C78 H78B 109.7 . . ?
C78 C79 H79A 109.6 . . ?
C78 C79 H79B 109.6 . . ?
C78 C79 H79C 108.4 . . ?
C78 C79 H79D 108.4 . . ?
H79A C79 H79B 108.1 . . ?
H79C C79 H79D 107.5 . . ?
O7 C79 C78 110.2(3) . . ?
O7 C79 H79A 109.6 . . ?
O7 C79 H79B 109.6 . . ?
O7B C79 C78 115.4(12) . . ?
O7B C79 H79C 108.4 . . ?
O7B C79 H79D 108.4 . . ?
O8 C81 H81A 109.6 . . ?
O8 C81 H81B 109.6 . . ?
O8 C81 H81C 109.9 . . ?
O8 C81 H81D 109.9 . . ?
O8 C81 C80 110.3(3) . . ?
O8 C81 C80B 108.8(11) . . ?
H81A C81 H81B 108.1 . . ?
H81C C81 H81D 108.3 . . ?
C80 C81 H81A 109.6 . . ?
C80 C81 H81B 109.6 . . ?
C80B C81 H81C 109.9 . . ?
C80B C81 H81D 109.9 . . ?
C69 O2 C70 121.0(15) . . ?
C72 O3 C71 93.1(5) . . ?
C79 O7 C80 109.9(3) . . ?
C68 C69 H69A 108.1 . . ?
C68 C69 H69B 108.1 . . ?
O2 C69 C68 116.7(8) . . ?
O2 C69 H69A 108.1 . . ?
O2 C69 H69B 108.1 . . ?
H69A C69 H69B 107.3 . . ?
C70 C71 O3 92.4(5) . . ?
C70 C71 H71A 113.2 . . ?
C70 C71 H71B 113.2 . . ?
O3 C71 H71A 113.2 . . ?
O3 C71 H71B 113.2 . . ?
H71A C71 H71B 110.6 . . ?
C73 C72 O3 96.9(6) . . ?
C73 C72 H72A 112.4 . . ?
C73 C72 H72B 112.4 . . ?
O3 C72 H72A 112.4 . . ?
O3 C72 H72B 112.4 . . ?
H72A C72 H72B 109.9 . . ?
C81 C80 H80A 109.3 . . ?
C81 C80 H80B 109.3 . . ?
O7 C80 C81 111.5(3) . . ?
O7 C80 H80A 109.3 . . ?
O7 C80 H80B 109.3 . . ?
H80A C80 H80B 108.0 . . ?
C69B O2B C70 113.4(12) . . ?
C72B O3B C71B 85.7(3) . . ?
C80B O7B C79 119.1(14) . . ?
C68 C69B H69C 109.2 . . ?
C68 C69B H69D 109.2 . . ?
O2B C69B C68 112.0(10) . . ?
O2B C69B H69C 109.2 . . ?
O2B C69B H69D 109.2 . . ?
H69C C69B H69D 107.9 . . ?
C70 C71B O3B 101.6(6) . . ?
C70 C71B H71C 111.5 . . ?
C70 C71B H71D 111.5 . . ?
O3B C71B H71C 111.5 . . ?
O3B C71B H71D 111.5 . . ?
H71C C71B H71D 109.3 . . ?
C73 C72B O3B 99.2(5) . . ?
C73 C72B H72C 111.9 . . ?
C73 C72B H72D 111.9 . . ?
O3B C72B H72C 111.9 . . ?
O3B C72B H72D 111.9 . . ?
H72C C72B H72D 109.6 . . ?
C81 C80B H80C 108.9 . . ?
C81 C80B H80D 108.9 . . ?
O7B C80B C81 113.2(13) . . ?
O7B C80B H80C 108.9 . . ?
O7B C80B H80D 108.9 . . ?
H80C C80B H80D 107.7 . . ?
C6 N1 C7 104.51(18) . . ?
C6 N2 H2 126.7 . . ?
C6 N2 C8 106.63(19) . . ?
C8 N2 H2 126.7 . . ?
C1 N3 C5 118.0(3) . . ?
C38 N4 C34 118.2(2) . . ?
C39 N5 H5 125.4 . . ?
C39 N5 C40 109.16(18) . . ?
C40 N5 H5 125.4 . . ?
C39 N6 H6 125.8 . . ?
C39 N6 C41 108.42(18) . . ?
C41 N6 H6 125.8 . . ?
N3 C1 C2 121.9(2) . . ?
N3 C1 C34 117.6(2) . . ?
C2 C1 C34 120.5(2) . . ?
H01A C01U H01B 109.5 . . ?
H01A C01U H01C 109.5 . . ?
H01B C01U H01C 109.5 . . ?
C63 C01U H01A 109.5 . . ?
C63 C01U H01B 109.5 . . ?
C63 C01U H01C 109.5 . . ?
C1 C2 H2A 120.3 . . ?
C1 C2 C3 119.5(3) . . ?
C3 C2 H2A 120.3 . . ?
C2 C3 H3 119.8 . . ?
C2 C3 C4 120.4(3) . . ?
C4 C3 H3 119.8 . . ?
C3 C4 C6 120.4(2) . . ?
C5 C4 C3 116.7(2) . . ?
C5 C4 C6 122.9(2) . . ?
N3 C5 C4 123.4(3) . . ?
N3 C5 H5A 118.3 . . ?
C4 C5 H5A 118.3 . . ?
N1 C6 N2 113.4(2) . . ?
N1 C6 C4 124.0(2) . . ?
N2 C6 C4 122.6(2) . . ?
N1 C7 C8 109.80(19) . . ?
N1 C7 C12 129.7(2) . . ?
C8 C7 C12 120.3(2) . . ?
N2 C8 C7 105.69(19) . . ?
N2 C8 C9 130.1(2) . . ?
C7 C8 C9 124.2(2) . . ?
C8 C9 C24 121.9(2) . . ?
C10 C9 C8 114.7(2) . . ?
C10 C9 C24 123.4(2) . . ?
C9 C10 H10 119.0 . . ?
C9 C10 C11 121.9(2) . . ?
C11 C10 H10 119.0 . . ?
C10 C11 H11 118.3 . . ?
C12 C11 C10 123.4(2) . . ?
C12 C11 H11 118.3 . . ?
C7 C12 C19 123.7(2) . . ?
C11 C12 C7 115.4(2) . . ?
C11 C12 C19 120.7(2) . . ?
C15 C14 H14 119.3 . . ?
C15 C14 C19 121.4(2) . . ?
C19 C14 H14 119.3 . . ?
C14 C15 H15 119.1 . . ?
C16 C15 C14 121.7(2) . . ?
C16 C15 H15 119.1 . . ?
C15 C16 C20 121.2(2) . . ?
C17 C16 C15 116.9(2) . . ?
C17 C16 C20 121.8(2) . . ?
C16 C17 H17 119.2 . . ?
C16 C17 C18 121.5(2) . . ?
C18 C17 H17 119.2 . . ?
C17 C18 H18 119.0 . . ?
C19 C18 C17 122.1(3) . . ?
C19 C18 H18 119.0 . . ?
C14 C19 C12 121.2(2) . . ?
C18 C19 C12 122.4(2) . . ?
C18 C19 C14 116.3(2) . . ?
C21 C20 C16 111.1(2) . . ?
C21 C20 C22 109.8(3) . . ?
C21 C20 C23 108.9(2) . . ?
C22 C20 C16 108.2(2) . . ?
C23 C20 C16 111.2(2) . . ?
C23 C20 C22 107.5(3) . . ?
C20 C21 H21A 109.5 . . ?
C20 C21 H21B 109.5 . . ?
C20 C21 H21C 109.5 . . ?
H21A C21 H21B 109.5 . . ?
H21A C21 H21C 109.5 . . ?
H21B C21 H21C 109.5 . . ?
C20 C22 H22A 109.5 . . ?
C20 C22 H22B 109.5 . . ?
C20 C22 H22C 109.5 . . ?
H22A C22 H22B 109.5 . . ?
H22A C22 H22C 109.5 . . ?
H22B C22 H22C 109.5 . . ?
C20 C23 H23A 109.5 . . ?
C20 C23 H23B 109.5 . . ?
C20 C23 H23C 109.5 . . ?
H23A C23 H23B 109.5 . . ?
H23A C23 H23C 109.5 . . ?
H23B C23 H23C 109.5 . . ?
C25 C24 C9 121.8(2) . . ?
C25 C24 C29 117.5(2) . . ?
C29 C24 C9 120.7(2) . . ?
C24 C25 H25 119.6 . . ?
C24 C25 C26 120.9(3) . . ?
C26 C25 H25 119.6 . . ?
C25 C26 H26 119.1 . . ?
C27 C26 C25 121.7(3) . . ?
C27 C26 H26 119.1 . . ?
C26 C27 C30 121.9(3) . . ?
C28 C27 C26 116.9(2) . . ?
C28 C27 C30 121.2(3) . . ?
C27 C28 H28 119.0 . . ?
C27 C28 C29 122.1(3) . . ?
C29 C28 H28 119.0 . . ?
C24 C29 H29 119.6 . . ?
C28 C29 C24 120.8(2) . . ?
C28 C29 H29 119.6 . . ?
C31 C30 C27 113.1(3) . . ?
C31 C30 C32 109.8(4) . . ?
C31 C30 C33 110.4(4) . . ?
C32 C30 C27 107.7(3) . . ?
C32 C30 C33 107.3(4) . . ?
C33 C30 C27 108.3(3) . . ?
C31B C30 C27 107.4(7) . . ?
C32B C30 C27 110.4(7) . . ?
C32B C30 C31B 107.1(13) . . ?
C32B C30 C33B 105.1(13) . . ?
C33B C30 C27 114.2(7) . . ?
C33B C30 C31B 112.5(13) . . ?
N4 C34 C1 118.3(2) . . ?
N4 C34 C35 122.6(2) . . ?
C35 C34 C1 119.1(2) . . ?
C34 C35 H35 120.7 . . ?
C36 C35 C34 118.6(2) . . ?
C36 C35 H35 120.7 . . ?
C35 C36 H36 119.8 . . ?
C35 C36 C37 120.3(2) . . ?
C37 C36 H36 119.8 . . ?
C36 C37 C38 118.6(2) . . ?
C36 C37 C39 121.0(2) . . ?
C38 C37 C39 120.4(2) . . ?
N4 C38 C37 121.7(3) . . ?
N4 C38 H38 119.2 . . ?
C37 C38 H38 119.2 . . ?
N5 C39 N6 109.60(19) . . ?
N5 C39 C37 124.7(2) . . ?
N6 C39 C37 125.7(2) . . ?
N5 C40 C41 106.23(18) . . ?
N5 C40 C45 131.7(2) . . ?
C41 C40 C45 122.0(2) . . ?
N6 C41 C40 106.51(19) . . ?
N6 C41 C42 131.0(2) . . ?
C40 C41 C42 122.5(2) . . ?
C41 C42 C56 123.7(2) . . ?
C43 C42 C41 114.3(2) . . ?
C43 C42 C56 121.8(2) . . ?
C42 C43 H43 118.5 . . ?
C42 C43 C44 123.1(2) . . ?
C44 C43 H43 118.5 . . ?
C43 C44 H44 118.7 . . ?
C45 C44 C43 122.6(2) . . ?
C45 C44 H44 118.7 . . ?
C40 C45 C46 123.0(2) . . ?
C44 C45 C40 115.4(2) . . ?
C44 C45 C46 121.6(2) . . ?
C47 C46 C45 120.3(2) . . ?
C51 C46 C45 122.0(2) . . ?
C51 C46 C47 117.7(2) . . ?
C46 C47 H47 119.9 . . ?
C48 C47 C46 120.3(3) . . ?
C48 C47 H47 119.9 . . ?
C47 C48 H48 118.4 . . ?
C47 C48 C49 123.2(3) . . ?
C49 C48 H48 118.4 . . ?
C48 C49 C50 116.2(2) . . ?
C48 C49 C52 122.0(3) . . ?
C50 C49 C52 121.8(3) . . ?
C49 C50 H50 119.3 . . ?
C51 C50 C49 121.5(3) . . ?
C51 C50 H50 119.3 . . ?
C46 C51 C50 121.0(2) . . ?
C46 C51 H51 119.5 . . ?
C50 C51 H51 119.5 . . ?
C53 C52 C49 110.3(3) . . ?
C54 C52 C49 107.6(3) . . ?
C54 C52 C53 109.2(4) . . ?
C55 C52 C49 111.1(3) . . ?
C55 C52 C53 106.9(3) . . ?
C55 C52 C54 111.7(4) . . ?
C52 C53 H53A 109.5 . . ?
C52 C53 H53B 109.5 . . ?
C52 C53 H53C 109.5 . . ?
H53A C53 H53B 109.5 . . ?
H53A C53 H53C 109.5 . . ?
H53B C53 H53C 109.5 . . ?
C52 C54 H54A 109.5 . . ?
C52 C54 H54B 109.5 . . ?
C52 C54 H54C 109.5 . . ?
H54A C54 H54B 109.5 . . ?
H54A C54 H54C 109.5 . . ?
H54B C54 H54C 109.5 . . ?
C52 C55 H55A 109.5 . . ?
C52 C55 H55B 109.5 . . ?
C52 C55 H55C 109.5 . . ?
H55A C55 H55B 109.5 . . ?
H55A C55 H55C 109.5 . . ?
H55B C55 H55C 109.5 . . ?
C57 C56 C42 122.1(2) . . ?
C61 C56 C42 119.7(2) . . ?
C61 C56 C57 118.2(2) . . ?
C56 C57 H57 120.2 . . ?
C56 C57 C58 119.6(2) . . ?
C58 C57 H57 120.2 . . ?
C57 C58 H58 119.0 . . ?
C59 C58 C57 122.0(2) . . ?
C59 C58 H58 119.0 . . ?
C58 C59 C60 117.1(2) . . ?
C58 C59 C63 123.4(2) . . ?
C60 C59 C63 119.4(2) . . ?
C59 C60 H60 119.2 . . ?
C61 C60 C59 121.6(2) . . ?
C61 C60 H60 119.2 . . ?
C56 C61 H61 119.4 . . ?
C60 C61 C56 121.3(2) . . ?
C60 C61 H61 119.4 . . ?
C01U C63 C59 109.6(2) . . ?
C01U C63 C65 109.6(3) . . ?
C64 C63 C01U 108.6(3) . . ?
C64 C63 C59 112.1(2) . . ?
C64 C63 C65 108.7(3) . . ?
C65 C63 C59 108.2(2) . . ?
C63 C64 H64A 109.5 . . ?
C63 C64 H64B 109.5 . . ?
C63 C64 H64C 109.5 . . ?
H64A C64 H64B 109.5 . . ?
H64A C64 H64C 109.5 . . ?
H64B C64 H64C 109.5 . . ?
C63 C65 H65A 109.5 . . ?
C63 C65 H65B 109.5 . . ?
C63 C65 H65C 109.5 . . ?
H65A C65 H65B 109.5 . . ?
H65A C65 H65C 109.5 . . ?
H65B C65 H65C 109.5 . . ?
C30 C31 H31A 109.5 . . ?
C30 C31 H31B 109.5 . . ?
C30 C31 H31C 109.5 . . ?
H31A C31 H31B 109.5 . . ?
H31A C31 H31C 109.5 . . ?
H31B C31 H31C 109.5 . . ?
C30 C32 H32A 109.5 . . ?
C30 C32 H32B 109.5 . . ?
C30 C32 H32C 109.5 . . ?
H32A C32 H32B 109.5 . . ?
H32A C32 H32C 109.5 . . ?
H32B C32 H32C 109.5 . . ?
C30 C33 H33A 109.5 . . ?
C30 C33 H33B 109.5 . . ?
C30 C33 H33C 109.5 . . ?
H33A C33 H33B 109.5 . . ?
H33A C33 H33C 109.5 . . ?
H33B C33 H33C 109.5 . . ?
C30 C31B H31D 109.5 . . ?
C30 C31B H31E 109.5 . . ?
C30 C31B H31F 109.5 . . ?
H31D C31B H31E 109.5 . . ?
H31D C31B H31F 109.5 . . ?
H31E C31B H31F 109.5 . . ?
C30 C32B H32D 109.5 . . ?
C30 C32B H32E 109.5 . . ?
C30 C32B H32F 109.5 . . ?
H32D C32B H32E 109.5 . . ?
H32D C32B H32F 109.5 . . ?
H32E C32B H32F 109.5 . . ?
C30 C33B H33D 109.5 . . ?
C30 C33B H33E 109.5 . . ?
C30 C33B H33F 109.5 . . ?
H33D C33B H33E 109.5 . . ?
H33D C33B H33F 109.5 . . ?
H33E C33B H33F 109.5 . . ?

loop_
_geom_bond_atom_site_label_1
_geom_bond_atom_site_label_2
_geom_bond_distance
_geom_bond_site_symmetry_2
_geom_bond_publ_flag
O1 C67 1.422(6) . ?
O1 C68 1.405(5) . ?
O4 C73 1.409(7) . ?
O4 C74 1.378(5) . ?
O5 C75 1.437(6) . ?
O5 C76 1.403(6) . ?
O6 C77 1.442(5) . ?
O6 C78 1.398(5) . ?
O8 C66 1.400(4) . ?
O8 C81 1.428(5) . ?
C66 H66A 0.9900 . ?
C66 H66B 0.9900 . ?
C66 C67 1.480(7) . ?
C67 H67A 0.9900 . ?
C67 H67B 0.9900 . ?
C68 H68A 0.9900 . ?
C68 H68B 0.9900 . ?
C68 H68C 0.9900 . ?
C68 H68D 0.9900 . ?
C68 C69 1.387(10) . ?
C68 C69B 1.511(11) . ?
C70 H70B 0.9900 . ?
C70 H70A 0.9900 . ?
C70 H70D 0.9900 . ?
C70 H70C 0.9900 . ?
C70 O2 1.361(8) . ?
C70 C71 1.338(8) . ?
C70 O2B 1.361(8) . ?
C70 C71B 1.337(8) . ?
C73 H73A 0.9900 . ?
C73 H73B 0.9900 . ?
C73 H73C 0.9900 . ?
C73 H73D 0.9900 . ?
C73 C72 1.410(9) . ?
C73 C72B 1.409(9) . ?
C74 H74A 0.9900 . ?
C74 H74B 0.9900 . ?
C74 C75 1.477(7) . ?
C75 H75A 0.9900 . ?
C75 H75B 0.9900 . ?
C76 H76A 0.9900 . ?
C76 H76B 0.9900 . ?
C76 C77 1.464(7) . ?
C77 H77A 0.9900 . ?
C77 H77B 0.9900 . ?
C78 H78A 0.9900 . ?
C78 H78B 0.9900 . ?
C78 C79 1.476(6) . ?
C79 H79A 0.9900 . ?
C79 H79B 0.9900 . ?
C79 H79C 0.9900 . ?
C79 H79D 0.9900 . ?
C79 O7 1.428(5) . ?
C79 O7B 1.427(5) . ?
C81 H81A 0.9900 . ?
C81 H81B 0.9900 . ?
C81 H81C 0.9900 . ?
C81 H81D 0.9900 . ?
C81 C80 1.491(6) . ?
C81 C80B 1.491(6) . ?
O2 C69 1.321(14) . ?
O3 C71 1.733(5) . ?
O3 C72 1.732(5) . ?
O7 C80 1.430(5) . ?
C69 H69A 0.9900 . ?
C69 H69B 0.9900 . ?
C71 H71A 0.9900 . ?
C71 H71B 0.9900 . ?
C72 H72A 0.9900 . ?
C72 H72B 0.9900 . ?
C80 H80A 0.9900 . ?
C80 H80B 0.9900 . ?
O2B C69B 1.321(14) . ?
O3B C71B 1.734(5) . ?
O3B C72B 1.733(5) . ?
O7B C80B 1.408(18) . ?
C69B H69C 0.9900 . ?
C69B H69D 0.9900 . ?
C71B H71C 0.9900 . ?
C71B H71D 0.9900 . ?
C72B H72C 0.9900 . ?
C72B H72D 0.9900 . ?
C80B H80C 0.9900 . ?
C80B H80D 0.9900 . ?
N1 C6 1.324(3) . ?
N1 C7 1.394(3) . ?
N2 H2 0.8800 . ?
N2 C6 1.365(3) . ?
N2 C8 1.379(3) . ?
N3 C1 1.336(4) . ?
N3 C5 1.352(4) . ?
N4 C34 1.355(3) . ?
N4 C38 1.348(4) . ?
N5 H5 0.8800 . ?
N5 C39 1.330(3) . ?
N5 C40 1.381(3) . ?
N6 H6 0.8800 . ?
N6 C39 1.338(3) . ?
N6 C41 1.388(3) . ?
C1 C2 1.355(4) . ?
C1 C34 1.491(3) . ?
C01U H01A 0.9800 . ?
C01U H01B 0.9800 . ?
C01U H01C 0.9800 . ?
C01U C63 1.531(4) . ?
C2 H2A 0.9500 . ?
C2 C3 1.369(4) . ?
C3 H3 0.9500 . ?
C3 C4 1.377(4) . ?
C4 C5 1.370(4) . ?
C4 C6 1.472(3) . ?
C5 H5A 0.9500 . ?
C7 C8 1.403(3) . ?
C7 C12 1.416(3) . ?
C8 C9 1.404(3) . ?
C9 C10 1.396(3) . ?
C9 C24 1.481(3) . ?
C10 H10 0.9500 . ?
C10 C11 1.399(3) . ?
C11 H11 0.9500 . ?
C11 C12 1.397(3) . ?
C12 C19 1.487(3) . ?
C14 H14 0.9500 . ?
C14 C15 1.386(4) . ?
C14 C19 1.399(3) . ?
C15 H15 0.9500 . ?
C15 C16 1.385(4) . ?
C16 C17 1.382(4) . ?
C16 C20 1.543(3) . ?
C17 H17 0.9500 . ?
C17 C18 1.387(4) . ?
C18 H18 0.9500 . ?
C18 C19 1.383(3) . ?
C20 C21 1.528(4) . ?
C20 C22 1.534(4) . ?
C20 C23 1.532(4) . ?
C21 H21A 0.9800 . ?
C21 H21B 0.9800 . ?
C21 H21C 0.9800 . ?
C22 H22A 0.9800 . ?
C22 H22B 0.9800 . ?
C22 H22C 0.9800 . ?
C23 H23A 0.9800 . ?
C23 H23B 0.9800 . ?
C23 H23C 0.9800 . ?
C24 C25 1.380(4) . ?
C24 C29 1.391(3) . ?
C25 H25 0.9500 . ?
C25 C26 1.396(4) . ?
C26 H26 0.9500 . ?
C26 C27 1.386(4) . ?
C27 C28 1.374(4) . ?
C27 C30 1.541(4) . ?
C28 H28 0.9500 . ?
C28 C29 1.389(4) . ?
C29 H29 0.9500 . ?
C30 C31 1.485(6) . ?
C30 C32 1.532(7) . ?
C30 C33 1.540(6) . ?
C30 C31B 1.532(16) . ?
C30 C32B 1.488(15) . ?
C30 C33B 1.521(16) . ?
C34 C35 1.373(4) . ?
C35 H35 0.9500 . ?
C35 C36 1.362(3) . ?
C36 H36 0.9500 . ?
C36 C37 1.378(4) . ?
C37 C38 1.386(4) . ?
C37 C39 1.461(3) . ?
C38 H38 0.9500 . ?
C40 C41 1.400(3) . ?
C40 C45 1.406(3) . ?
C41 C42 1.415(3) . ?
C42 C43 1.395(3) . ?
C42 C56 1.483(3) . ?
C43 H43 0.9500 . ?
C43 C44 1.397(4) . ?
C44 H44 0.9500 . ?
C44 C45 1.385(3) . ?
C45 C46 1.488(3) . ?
C46 C47 1.396(4) . ?
C46 C51 1.388(4) . ?
C47 H47 0.9500 . ?
C47 C48 1.376(4) . ?
C48 H48 0.9500 . ?
C48 C49 1.376(4) . ?
C49 C50 1.401(4) . ?
C49 C52 1.537(4) . ?
C50 H50 0.9500 . ?
C50 C51 1.388(4) . ?
C51 H51 0.9500 . ?
C52 C53 1.532(5) . ?
C52 C54 1.521(6) . ?
C52 C55 1.515(6) . ?
C53 H53A 0.9800 . ?
C53 H53B 0.9800 . ?
C53 H53C 0.9800 . ?
C54 H54A 0.9800 . ?
C54 H54B 0.9800 . ?
C54 H54C 0.9800 . ?
C55 H55A 0.9800 . ?
C55 H55B 0.9800 . ?
C55 H55C 0.9800 . ?
C56 C57 1.400(3) . ?
C56 C61 1.386(4) . ?
C57 H57 0.9500 . ?
C57 C58 1.401(3) . ?
C58 H58 0.9500 . ?
C58 C59 1.386(4) . ?
C59 C60 1.393(4) . ?
C59 C63 1.539(3) . ?
C60 H60 0.9500 . ?
C60 C61 1.380(4) . ?
C61 H61 0.9500 . ?
C63 C64 1.517(4) . ?
C63 C65 1.537(4) . ?
C64 H64A 0.9800 . ?
C64 H64B 0.9800 . ?
C64 H64C 0.9800 . ?
C65 H65A 0.9800 . ?
C65 H65B 0.9800 . ?
C65 H65C 0.9800 . ?
C31 H31A 0.9800 . ?
C31 H31B 0.9800 . ?
C31 H31C 0.9800 . ?
C32 H32A 0.9800 . ?
C32 H32B 0.9800 . ?
C32 H32C 0.9800 . ?
C33 H33A 0.9800 . ?
C33 H33B 0.9800 . ?
C33 H33C 0.9800 . ?
C31B H31D 0.9800 . ?
C31B H31E 0.9800 . ?
C31B H31F 0.9800 . ?
C32B H32D 0.9800 . ?
C32B H32E 0.9800 . ?
C32B H32F 0.9800 . ?
C33B H33D 0.9800 . ?
C33B H33E 0.9800 . ?
C33B H33F 0.9800 . ?

loop_
_geom_torsion_atom_site_label_1
_geom_torsion_atom_site_label_2
_geom_torsion_atom_site_label_3
_geom_torsion_atom_site_label_4
_geom_torsion
_geom_torsion_site_symmetry_1
_geom_torsion_site_symmetry_2
_geom_torsion_site_symmetry_3
_geom_torsion_site_symmetry_4
_geom_torsion_publ_flag
O1 C68 C69 O2 -49.3(18) . . . . ?
O1 C68 C69B O2B 33.7(17) . . . . ?
O4 C73 C72 O3 114.6(8) . . . . ?
O4 C73 C72B O3B 60.7(8) . . . . ?
O4 C74 C75 O5 -58.3(4) . . . . ?
O5 C76 C77 O6 -56.4(5) . . . . ?
O6 C78 C79 O7 63.1(5) . . . . ?
O6 C78 C79 O7B 85.0(11) . . . . ?
O8 C66 C67 O1 -63.9(4) . . . . ?
O8 C81 C80 O7 68.3(4) . . . . ?
O8 C81 C80B O7B -55(2) . . . . ?
C66 O8 C81 C80 167.4(3) . . . . ?
C66 O8 C81 C80B -146.0(10) . . . . ?
C67 O1 C68 C69 -161.9(6) . . . . ?
C67 O1 C68 C69B 165.2(6) . . . . ?
C68 O1 C67 C66 -176.0(3) . . . . ?
C70 O2 C69 C68 -177.3(16) . . . . ?
C70 O2B C69B C68 164.1(15) . . . . ?
C73 O4 C74 C75 176.1(4) . . . . ?
C74 O4 C73 C72 176.8(5) . . . . ?
C74 O4 C73 C72B 171.9(5) . . . . ?
C75 O5 C76 C77 -172.4(4) . . . . ?
C76 O5 C75 C74 -176.3(4) . . . . ?
C77 O6 C78 C79 164.4(4) . . . . ?
C78 O6 C77 C76 -180.0(4) . . . . ?
C78 C79 O7 C80 172.9(4) . . . . ?
C78 C79 O7B C80B -110(2) . . . . ?
C79 O7 C80 C81 179.8(4) . . . . ?
C79 O7B C80B C81 -146.3(19) . . . . ?
C81 O8 C66 C67 176.7(3) . . . . ?
O2 C70 C71 O3 -49(2) . . . . ?
C71 C70 O2 C69 -123.7(16) . . . . ?
C71 O3 C72 C73 -164.8(9) . . . . ?
C72 O3 C71 C70 -159.8(8) . . . . ?
O2B C70 C71B O3B 77.8(14) . . . . ?
C71B C70 O2B C69B 116.7(17) . . . . ?
C71B O3B C72B C73 141.1(8) . . . . ?
C72B O3B C71B C70 176.8(7) . . . . ?
N1 C7 C8 N2 -0.6(3) . . . . ?
N1 C7 C8 C9 -178.2(2) . . . . ?
N1 C7 C12 C11 176.1(2) . . . . ?
N1 C7 C12 C19 0.4(4) . . . . ?
N2 C8 C9 C10 -174.8(2) . . . . ?
N2 C8 C9 C24 4.0(4) . . . . ?
N3 C1 C2 C3 -1.3(6) . . . . ?
N3 C1 C34 N4 -163.5(3) . . . . ?
N3 C1 C34 C35 18.9(4) . . . . ?
N4 C34 C35 C36 -0.3(4) . . . . ?
N5 C40 C41 N6 2.6(2) . . . . ?
N5 C40 C41 C42 180.0(2) . . . . ?
N5 C40 C45 C44 -179.6(3) . . . . ?
N5 C40 C45 C46 -0.6(4) . . . . ?
N6 C41 C42 C43 175.8(2) . . . . ?
N6 C41 C42 C56 0.4(4) . . . . ?
C1 N3 C5 C4 1.0(6) . . . . ?
C1 C2 C3 C4 0.9(6) . . . . ?
C1 C34 C35 C36 177.1(3) . . . . ?
C2 C1 C34 N4 16.7(4) . . . . ?
C2 C1 C34 C35 -160.8(3) . . . . ?
C2 C3 C4 C5 0.4(5) . . . . ?
C2 C3 C4 C6 178.4(3) . . . . ?
C3 C4 C5 N3 -1.3(6) . . . . ?
C3 C4 C6 N1 18.5(4) . . . . ?
C3 C4 C6 N2 -161.2(3) . . . . ?
C5 N3 C1 C2 0.4(6) . . . . ?
C5 N3 C1 C34 -179.3(3) . . . . ?
C5 C4 C6 N1 -163.5(3) . . . . ?
C5 C4 C6 N2 16.8(4) . . . . ?
C6 N1 C7 C8 0.6(3) . . . . ?
C6 N1 C7 C12 -174.8(2) . . . . ?
C6 N2 C8 C7 0.3(3) . . . . ?
C6 N2 C8 C9 177.7(2) . . . . ?
C6 C4 C5 N3 -179.4(4) . . . . ?
C7 N1 C6 N2 -0.5(3) . . . . ?
C7 N1 C6 C4 179.8(2) . . . . ?
C7 C8 C9 C10 2.3(4) . . . . ?
C7 C8 C9 C24 -178.9(2) . . . . ?
C7 C12 C19 C14 29.7(4) . . . . ?
C7 C12 C19 C18 -154.7(3) . . . . ?
C8 N2 C6 N1 0.1(3) . . . . ?
C8 N2 C6 C4 179.9(2) . . . . ?
C8 C7 C12 C11 1.0(3) . . . . ?
C8 C7 C12 C19 -174.7(2) . . . . ?
C8 C9 C10 C11 -1.2(4) . . . . ?
C8 C9 C24 C25 -124.9(3) . . . . ?
C8 C9 C24 C29 53.6(3) . . . . ?
C9 C10 C11 C12 0.1(4) . . . . ?
C9 C24 C25 C26 179.4(3) . . . . ?
C9 C24 C29 C28 -179.9(3) . . . . ?
C10 C9 C24 C25 53.8(4) . . . . ?
C10 C9 C24 C29 -127.7(3) . . . . ?
C10 C11 C12 C7 0.0(4) . . . . ?
C10 C11 C12 C19 175.8(2) . . . . ?
C11 C12 C19 C14 -145.8(3) . . . . ?
C11 C12 C19 C18 29.8(4) . . . . ?
C12 C7 C8 N2 175.4(2) . . . . ?
C12 C7 C8 C9 -2.3(4) . . . . ?
C14 C15 C16 C17 1.6(5) . . . . ?
C14 C15 C16 C20 -175.8(3) . . . . ?
C15 C14 C19 C12 174.6(3) . . . . ?
C15 C14 C19 C18 -1.2(4) . . . . ?
C15 C16 C17 C18 -1.6(5) . . . . ?
C15 C16 C20 C21 -150.8(3) . . . . ?
C15 C16 C20 C22 88.7(4) . . . . ?
C15 C16 C20 C23 -29.2(4) . . . . ?
C16 C17 C18 C19 0.2(5) . . . . ?
C17 C16 C20 C21 32.0(4) . . . . ?
C17 C16 C20 C22 -88.6(4) . . . . ?
C17 C16 C20 C23 153.5(3) . . . . ?
C17 C18 C19 C12 -174.5(3) . . . . ?
C17 C18 C19 C14 1.2(5) . . . . ?
C19 C14 C15 C16 -0.2(5) . . . . ?
C20 C16 C17 C18 175.8(3) . . . . ?
C24 C9 C10 C11 -180.0(2) . . . . ?
C24 C25 C26 C27 -0.7(5) . . . . ?
C25 C24 C29 C28 -1.2(4) . . . . ?
C25 C26 C27 C28 1.1(5) . . . . ?
C25 C26 C27 C30 -179.3(3) . . . . ?
C26 C27 C28 C29 -1.5(5) . . . . ?
C26 C27 C30 C31 10.1(5) . . . . ?
C26 C27 C30 C32 -111.4(4) . . . . ?
C26 C27 C30 C33 132.8(4) . . . . ?
C26 C27 C30 C31B 56.7(11) . . . . ?
C26 C27 C30 C32B -59.7(12) . . . . ?
C26 C27 C30 C33B -177.8(11) . . . . ?
C27 C28 C29 C24 1.7(5) . . . . ?
C28 C27 C30 C31 -170.3(4) . . . . ?
C28 C27 C30 C32 68.2(4) . . . . ?
C28 C27 C30 C33 -47.5(5) . . . . ?
C28 C27 C30 C31B -123.7(10) . . . . ?
C28 C27 C30 C32B 119.9(11) . . . . ?
C28 C27 C30 C33B 1.8(12) . . . . ?
C29 C24 C25 C26 0.8(4) . . . . ?
C30 C27 C28 C29 178.8(3) . . . . ?
C34 N4 C38 C37 1.2(5) . . . . ?
C34 C1 C2 C3 178.4(3) . . . . ?
C34 C35 C36 C37 0.1(4) . . . . ?
C35 C36 C37 C38 0.7(4) . . . . ?
C35 C36 C37 C39 -177.4(2) . . . . ?
C36 C37 C38 N4 -1.3(5) . . . . ?
C36 C37 C39 N5 136.7(3) . . . . ?
C36 C37 C39 N6 -40.2(4) . . . . ?
C38 N4 C34 C1 -177.8(3) . . . . ?
C38 N4 C34 C35 -0.3(5) . . . . ?
C38 C37 C39 N5 -41.3(4) . . . . ?
C38 C37 C39 N6 141.8(3) . . . . ?
C39 N5 C40 C41 -2.7(3) . . . . ?
C39 N5 C40 C45 174.5(3) . . . . ?
C39 N6 C41 C40 -1.6(3) . . . . ?
C39 N6 C41 C42 -178.7(2) . . . . ?
C39 C37 C38 N4 176.7(3) . . . . ?
C40 N5 C39 N6 1.8(3) . . . . ?
C40 N5 C39 C37 -175.6(2) . . . . ?
C40 C41 C42 C43 -0.9(3) . . . . ?
C40 C41 C42 C56 -176.3(2) . . . . ?
C40 C45 C46 C47 138.0(3) . . . . ?
C40 C45 C46 C51 -43.8(4) . . . . ?
C41 N6 C39 N5 -0.1(3) . . . . ?
C41 N6 C39 C37 177.2(2) . . . . ?
C41 C40 C45 C44 -2.7(4) . . . . ?
C41 C40 C45 C46 176.2(2) . . . . ?
C41 C42 C43 C44 0.0(4) . . . . ?
C41 C42 C56 C57 -42.7(4) . . . . ?
C41 C42 C56 C61 136.2(3) . . . . ?
C42 C43 C44 C45 -0.5(5) . . . . ?
C42 C56 C57 C58 175.1(2) . . . . ?
C42 C56 C61 C60 -174.6(2) . . . . ?
C43 C42 C56 C57 142.3(3) . . . . ?
C43 C42 C56 C61 -38.8(4) . . . . ?
C43 C44 C45 C40 1.8(4) . . . . ?
C43 C44 C45 C46 -177.2(3) . . . . ?
C44 C45 C46 C47 -43.2(4) . . . . ?
C44 C45 C46 C51 135.1(3) . . . . ?
C45 C40 C41 N6 -175.0(2) . . . . ?
C45 C40 C41 C42 2.4(4) . . . . ?
C45 C46 C47 C48 180.0(3) . . . . ?
C45 C46 C51 C50 180.0(3) . . . . ?
C46 C47 C48 C49 1.1(6) . . . . ?
C47 C46 C51 C50 -1.8(4) . . . . ?
C47 C48 C49 C50 -3.7(5) . . . . ?
C47 C48 C49 C52 175.1(3) . . . . ?
C48 C49 C50 C51 3.5(4) . . . . ?
C48 C49 C52 C53 29.9(5) . . . . ?
C48 C49 C52 C54 -89.2(5) . . . . ?
C48 C49 C52 C55 148.2(4) . . . . ?
C49 C50 C51 C46 -0.9(4) . . . . ?
C50 C49 C52 C53 -151.4(4) . . . . ?
C50 C49 C52 C54 89.6(4) . . . . ?
C50 C49 C52 C55 -33.0(4) . . . . ?
C51 C46 C47 C48 1.7(5) . . . . ?
C52 C49 C50 C51 -175.3(3) . . . . ?
C56 C42 C43 C44 175.4(3) . . . . ?
C56 C57 C58 C59 0.0(4) . . . . ?
C57 C56 C61 C60 4.4(4) . . . . ?
C57 C58 C59 C60 3.2(4) . . . . ?
C57 C58 C59 C63 -176.2(2) . . . . ?
C58 C59 C60 C61 -2.7(4) . . . . ?
C58 C59 C63 C01U 129.4(3) . . . . ?
C58 C59 C63 C64 8.8(4) . . . . ?
C58 C59 C63 C65 -111.1(3) . . . . ?
C59 C60 C61 C56 -1.1(4) . . . . ?
C60 C59 C63 C01U -49.9(4) . . . . ?
C60 C59 C63 C64 -170.6(3) . . . . ?
C60 C59 C63 C65 69.5(3) . . . . ?
C61 C56 C57 C58 -3.8(4) . . . . ?
C63 C59 C60 C61 176.7(3) . . . . ?

loop_
_smtbx_masks_void_nr
_smtbx_masks_void_average_x
_smtbx_masks_void_average_y
_smtbx_masks_void_average_z
_smtbx_masks_void_volume
_smtbx_masks_void_count_electrons
_smtbx_masks_void_content
1 -0.488 -0.241 0.500 1436.4 400.3 ?
